data_4066123
loop_
_publ_author_name
'Chen, Ying'
'Mandal, Sukhendu'
'Sen, Ayusman'

_publ_section_title
;
 Synthesis of (N&#x2212;O)-Ligated Palladium(II) Complexes and Their Use
 in Ethene Homopolymerization and Norbornene Copolymerizations
;
_journal_issue 14
_journal_name_full Organometallics
_journal_page_first 3160
_journal_paper_doi 10.1021/om1003013
_journal_volume 29
_journal_year 2010
_chemical_formula_sum 'C26 H33 N O3 Pd S'
_chemical_formula_weight 545.99
_chemical_name_systematic
;
 ?
;
_space_group_IT_number 14
_symmetry_cell_setting monoclinic
_symmetry_space_group_name_Hall '-P 2yn'
_symmetry_space_group_name_H-M 'P 1 21/n 1'
_atom_sites_solution_hydrogens geom
_atom_sites_solution_primary direct
_atom_sites_solution_secondary difmap
_audit_creation_method SHELXL-97
_cell_angle_alpha 90.00
_cell_angle_beta 95.874(4)
_cell_angle_gamma 90.00
_cell_formula_units_Z 4
_cell_length_a 9.628(3)
_cell_length_b 15.109(4)
_cell_length_c 17.184(5)
_cell_measurement_temperature 120(2)
_cell_volume 2486.6(12)
_computing_cell_refinement 'Bruker SMART'
_computing_data_collection 'Bruker SMART'
_computing_data_reduction 'Bruker SAINT'
_computing_molecular_graphics 'Bruker SHELXTL'
_computing_publication_material 'Bruker SHELXTL'
_computing_structure_refinement 'SHELXL-97 (Sheldrick, 1997)'
_computing_structure_solution 'SHELXS-97 (Sheldrick, 1990)'
_diffrn_ambient_temperature 120(2)
_diffrn_measured_fraction_theta_full 0.972
_diffrn_measured_fraction_theta_max 0.972
_diffrn_measurement_device_type 'CCD area detector'
_diffrn_measurement_method 'phi and omega scans'
_diffrn_radiation_monochromator graphite
_diffrn_radiation_source 'fine-focus sealed tube'
_diffrn_radiation_type MoK\a
_diffrn_radiation_wavelength 0.71073
_diffrn_reflns_av_R_equivalents 0.0476
_diffrn_reflns_av_sigmaI/netI 0.0554
_diffrn_reflns_limit_h_max 12
_diffrn_reflns_limit_h_min -12
_diffrn_reflns_limit_k_max 20
_diffrn_reflns_limit_k_min -17
_diffrn_reflns_limit_l_max 19
_diffrn_reflns_limit_l_min -22
_diffrn_reflns_number 18386
_diffrn_reflns_theta_full 28.36
_diffrn_reflns_theta_max 28.36
_diffrn_reflns_theta_min 1.80
_exptl_absorpt_coefficient_mu 0.857
_exptl_absorpt_correction_T_max 0.9192
_exptl_absorpt_correction_T_min 0.8472
_exptl_absorpt_correction_type multi-scan
_exptl_absorpt_process_details SADABS
_exptl_crystal_density_diffrn 1.459
_exptl_crystal_density_method 'not measured'
_exptl_crystal_F_000 1128
_exptl_crystal_size_max 0.20
_exptl_crystal_size_mid 0.12
_exptl_crystal_size_min 0.10
_refine_diff_density_max 1.316
_refine_diff_density_min -1.098
_refine_diff_density_rms 0.130
_refine_ls_extinction_method none
_refine_ls_goodness_of_fit_ref 1.069
_refine_ls_hydrogen_treatment none
_refine_ls_matrix_type full
_refine_ls_number_parameters 297
_refine_ls_number_reflns 6042
_refine_ls_number_restraints 0
_refine_ls_restrained_S_all 1.069
_refine_ls_R_factor_all 0.0628
_refine_ls_R_factor_gt 0.0493
_refine_ls_shift/su_max 0.002
_refine_ls_shift/su_mean 0.000
_refine_ls_structure_factor_coef Fsqd
_refine_ls_weighting_details 'calc w=1/[\s^2^(Fo^2^)+(0.0594P)^2^+3.7137P] where P=(Fo^2^+2Fc^2^)/3'
_refine_ls_weighting_scheme calc
_refine_ls_wR_factor_gt 0.1174
_refine_ls_wR_factor_ref 0.1233
_reflns_number_gt 5035
_reflns_number_total 6042
_reflns_threshold_expression >2sigma(I)
_cod_data_source_file om1003013_si_002.cif
_cod_data_source_block compoundB
_cod_depositor_comments
;
The following automatic conversions were performed:

'_symmetry_cell_setting' value 'Monoclinic' changed to 'monoclinic'
according to /home/saulius/struct/CIF-dictionaries/cif_core.dic
dictionary named 'cif_core.dic' version 2.4.1 from 2010-06-29.

Automatic conversion script
Id: cif_fix_values 1715 2011-07-08 13:25:40Z adriana 
;
_cod_original_cell_volume 2486.5(11)
_cod_original_sg_symbol_H-M P2(1)/n
_cod_original_formula_sum C26H33NO3PdS
_cod_database_code 4066123

loop_
_symmetry_equiv_pos_as_xyz
'x, y, z'
'-x+1/2, y+1/2, -z+1/2'
'-x, -y, -z'
'x-1/2, -y-1/2, z-1/2'

loop_
_atom_site_label
_atom_site_type_symbol
_atom_site_fract_x
_atom_site_fract_y
_atom_site_fract_z
_atom_site_U_iso_or_equiv
_atom_site_adp_type
_atom_site_occupancy
_atom_site_symmetry_multiplicity
_atom_site_calc_flag
_atom_site_refinement_flags
C1 C 0.0910(4) 0.5722(3) 0.0844(2) 0.0266(8) Uani 1 1 d .
H1A H 0.1077 0.5221 0.0524 0.040 Uiso 1 1 calc R
H1B H 0.0088 0.6028 0.0623 0.040 Uiso 1 1 calc R
H1C H 0.0777 0.5525 0.1362 0.040 Uiso 1 1 calc R
C2 C 0.4933(3) 0.6010(2) 0.20528(19) 0.0143(6) Uani 1 1 d .
H2 H 0.5336 0.5602 0.2413 0.017 Uiso 1 1 calc R
C3 C 0.5756(3) 0.6773(2) 0.1954(2) 0.0147(7) Uani 1 1 d .
C4 C 0.5396(3) 0.7453(2) 0.14031(19) 0.0133(6) Uani 1 1 d .
C5 C 0.6356(3) 0.8180(2) 0.1339(2) 0.0145(7) Uani 1 1 d .
C6 C 0.7617(4) 0.8214(2) 0.1845(2) 0.0192(7) Uani 1 1 d .
C7 C 0.7958(4) 0.7505(3) 0.2379(2) 0.0240(8) Uani 1 1 d .
H7 H 0.8802 0.7514 0.2695 0.029 Uiso 1 1 calc R
C8 C 0.7071(4) 0.6825(3) 0.2431(2) 0.0225(8) Uani 1 1 d .
H8 H 0.7316 0.6373 0.2786 0.027 Uiso 1 1 calc R
C9 C 0.8536(4) 0.8936(3) 0.1792(2) 0.0235(8) Uani 1 1 d .
H9 H 0.9365 0.8963 0.2121 0.028 Uiso 1 1 calc R
C10 C 0.8211(4) 0.9599(3) 0.1255(2) 0.0241(8) Uani 1 1 d .
H10 H 0.8820 1.0073 0.1229 0.029 Uiso 1 1 calc R
C11 C 0.6997(4) 0.9572(2) 0.0755(2) 0.0237(8) Uani 1 1 d .
H11 H 0.6793 1.0027 0.0397 0.028 Uiso 1 1 calc R
C12 C 0.6081(4) 0.8870(2) 0.0784(2) 0.0177(7) Uani 1 1 d .
C13 C 0.3200(3) 0.4932(2) 0.19535(19) 0.0131(6) Uani 1 1 d .
C14 C 0.3487(3) 0.4187(2) 0.1518(2) 0.0149(7) Uani 1 1 d .
C15 C 0.3073(4) 0.3366(2) 0.1777(2) 0.0214(8) Uani 1 1 d .
H15 H 0.3258 0.2859 0.1499 0.026 Uiso 1 1 calc R
C16 C 0.2384(4) 0.3292(2) 0.2449(2) 0.0234(8) Uani 1 1 d .
H16 H 0.2139 0.2738 0.2626 0.028 Uiso 1 1 calc R
C17 C 0.2069(4) 0.4046(2) 0.2848(2) 0.0211(8) Uani 1 1 d .
H17 H 0.1591 0.3992 0.3290 0.025 Uiso 1 1 calc R
C18 C 0.2450(3) 0.4887(2) 0.2608(2) 0.0165(7) Uani 1 1 d .
C19 C 0.2062(4) 0.5712(2) 0.3038(2) 0.0191(7) Uani 1 1 d .
H19 H 0.2131 0.6215 0.2684 0.023 Uiso 1 1 calc R
C20 C 0.3055(5) 0.5878(3) 0.3752(3) 0.0391(11) Uani 1 1 d .
H20A H 0.3026 0.5388 0.4106 0.059 Uiso 1 1 calc R
H20B H 0.2790 0.6410 0.4004 0.059 Uiso 1 1 calc R
H20C H 0.3984 0.5941 0.3604 0.059 Uiso 1 1 calc R
C21 C 0.0564(4) 0.5684(3) 0.3260(3) 0.0346(10) Uani 1 1 d .
H21A H 0.0489 0.5236 0.3650 0.052 Uiso 1 1 calc R
H21B H -0.0063 0.5550 0.2804 0.052 Uiso 1 1 calc R
H21C H 0.0326 0.6249 0.3465 0.052 Uiso 1 1 calc R
C22 C 0.4226(4) 0.4262(2) 0.0781(2) 0.0185(7) Uani 1 1 d .
H22 H 0.4229 0.4890 0.0638 0.022 Uiso 1 1 calc R
C23 C 0.3469(5) 0.3767(3) 0.0094(3) 0.0373(11) Uani 1 1 d .
H23A H 0.3907 0.3892 -0.0371 0.056 Uiso 1 1 calc R
H23B H 0.2511 0.3954 0.0023 0.056 Uiso 1 1 calc R
H23C H 0.3510 0.3143 0.0197 0.056 Uiso 1 1 calc R
C24 C 0.5745(4) 0.3968(3) 0.0926(3) 0.0357(11) Uani 1 1 d .
H24A H 0.6208 0.4304 0.1350 0.053 Uiso 1 1 calc R
H24B H 0.6201 0.4064 0.0462 0.053 Uiso 1 1 calc R
H24C H 0.5781 0.3350 0.1057 0.053 Uiso 1 1 calc R
C25 C 0.0625(4) 0.6892(3) -0.0832(2) 0.0321(9) Uani 1 1 d .
H25A H 0.0072 0.7308 -0.1151 0.048 Uiso 1 1 calc R
H25B H 0.0035 0.6428 -0.0671 0.048 Uiso 1 1 calc R
H25C H 0.1325 0.6643 -0.1126 0.048 Uiso 1 1 calc R
C26 C 0.0001(5) 0.7897(4) 0.0418(3) 0.0514(14) Uani 1 1 d .
H26A H 0.0329 0.8264 0.0855 0.077 Uiso 1 1 calc R
H26B H -0.0568 0.7430 0.0592 0.077 Uiso 1 1 calc R
H26C H -0.0541 0.8248 0.0033 0.077 Uiso 1 1 calc R
N1 N 0.3697(3) 0.57870(18) 0.17193(16) 0.0119(5) Uani 1 1 d .
O1 O 0.4237(2) 0.74540(16) 0.09422(14) 0.0167(5) Uani 1 1 d .
O2 O 0.4918(3) 0.88836(19) 0.02742(17) 0.0280(6) Uani 1 1 d .
H2A H 0.4475 0.8425 0.0317 0.042 Uiso 1 1 calc R
O3 O 0.2256(4) 0.8166(2) -0.0279(2) 0.0466(9) Uani 1 1 d .
Pd1 Pd 0.25910(3) 0.656086(17) 0.089278(15) 0.01511(9) Uani 1 1 d .
S1 S 0.14408(10) 0.74375(7) 0.00050(6) 0.0244(2) Uani 1 1 d .

loop_
_atom_site_aniso_label
_atom_site_aniso_U_11
_atom_site_aniso_U_22
_atom_site_aniso_U_33
_atom_site_aniso_U_23
_atom_site_aniso_U_13
_atom_site_aniso_U_12
C1 0.0212(17) 0.030(2) 0.026(2) 0.0080(17) -0.0100(15) -0.0050(16)
C2 0.0190(15) 0.0139(16) 0.0095(16) 0.0003(12) -0.0013(12) 0.0019(13)
C3 0.0176(15) 0.0131(16) 0.0128(17) -0.0006(12) -0.0018(13) -0.0016(13)
C4 0.0165(15) 0.0157(16) 0.0075(15) -0.0023(12) 0.0003(12) 0.0038(13)
C5 0.0171(15) 0.0144(16) 0.0117(16) -0.0013(13) 0.0005(13) -0.0004(13)
C6 0.0210(16) 0.0174(17) 0.0181(18) -0.0029(14) -0.0030(14) -0.0027(14)
C7 0.0204(17) 0.024(2) 0.025(2) 0.0006(16) -0.0120(15) -0.0018(15)
C8 0.0236(18) 0.0232(19) 0.0190(19) 0.0048(15) -0.0052(15) -0.0006(15)
C9 0.0232(17) 0.024(2) 0.022(2) -0.0033(16) -0.0028(15) -0.0088(15)
C10 0.0271(18) 0.0205(19) 0.026(2) -0.0041(16) 0.0084(16) -0.0101(15)
C11 0.0313(19) 0.0173(18) 0.023(2) 0.0032(15) 0.0069(16) -0.0018(16)
C12 0.0207(16) 0.0166(17) 0.0154(18) -0.0009(14) 0.0004(13) 0.0016(14)
C13 0.0147(14) 0.0140(16) 0.0093(15) 0.0024(12) -0.0044(12) 0.0001(12)
C14 0.0173(15) 0.0160(17) 0.0103(16) -0.0015(13) -0.0046(12) 0.0007(13)
C15 0.0246(17) 0.0161(18) 0.0223(19) -0.0036(15) -0.0031(15) -0.0027(14)
C16 0.0286(19) 0.0147(18) 0.027(2) 0.0038(15) 0.0027(16) -0.0043(15)
C17 0.0262(18) 0.0188(18) 0.0189(19) 0.0030(14) 0.0048(15) -0.0044(15)
C18 0.0184(15) 0.0175(17) 0.0135(17) -0.0006(13) 0.0010(13) -0.0006(13)
C19 0.0283(18) 0.0164(17) 0.0134(17) -0.0014(14) 0.0054(14) -0.0014(15)
C20 0.040(2) 0.041(3) 0.034(3) -0.017(2) -0.005(2) 0.014(2)
C21 0.030(2) 0.030(2) 0.045(3) -0.006(2) 0.0115(19) 0.0050(18)
C22 0.0260(17) 0.0178(17) 0.0113(17) -0.0016(13) 0.0003(14) 0.0037(14)
C23 0.045(3) 0.047(3) 0.020(2) -0.014(2) 0.0027(19) -0.006(2)
C24 0.031(2) 0.054(3) 0.023(2) 0.007(2) 0.0059(17) 0.011(2)
C25 0.030(2) 0.044(3) 0.020(2) -0.0011(19) -0.0093(16) -0.0008(19)
C26 0.051(3) 0.062(4) 0.040(3) 0.000(3) -0.003(2) 0.035(3)
N1 0.0172(12) 0.0102(13) 0.0084(13) 0.0009(10) 0.0008(10) 0.0002(11)
O1 0.0188(11) 0.0166(12) 0.0137(12) 0.0012(10) -0.0038(9) -0.0008(10)
O2 0.0311(14) 0.0232(15) 0.0267(15) 0.0119(12) -0.0113(12) -0.0051(12)
O3 0.0459(19) 0.0394(18) 0.049(2) 0.0256(17) -0.0226(16) -0.0117(15)
Pd1 0.01589(13) 0.01675(15) 0.01168(15) 0.00062(10) -0.00355(9) -0.00040(10)
S1 0.0242(4) 0.0256(5) 0.0213(5) 0.0050(4) -0.0081(4) 0.0017(4)

loop_
_atom_type_symbol
_atom_type_description
_atom_type_scat_dispersion_real
_atom_type_scat_dispersion_imag
_atom_type_scat_source
C C 0.0033 0.0016 'International Tables Vol C Tables 4.2.6.8 and 6.1.1.4'
H H 0.0000 0.0000 'International Tables Vol C Tables 4.2.6.8 and 6.1.1.4'
N N 0.0061 0.0033 'International Tables Vol C Tables 4.2.6.8 and 6.1.1.4'
O O 0.0106 0.0060 'International Tables Vol C Tables 4.2.6.8 and 6.1.1.4'
S S 0.1246 0.1234 'International Tables Vol C Tables 4.2.6.8 and 6.1.1.4'
Pd Pd -0.9988 1.0072 'International Tables Vol C Tables 4.2.6.8 and 6.1.1.4'

loop_
_geom_angle_atom_site_label_1
_geom_angle_atom_site_label_2
_geom_angle_atom_site_label_3
_geom_angle
N1 C2 C3 130.5(3)
C4 C3 C2 124.6(3)
C4 C3 C8 118.9(3)
C2 C3 C8 116.4(3)
O1 C4 C3 123.0(3)
O1 C4 C5 117.9(3)
C3 C4 C5 119.2(3)
C12 C5 C6 118.2(3)
C12 C5 C4 122.2(3)
C6 C5 C4 119.6(3)
C9 C6 C5 119.4(3)
C9 C6 C7 121.1(3)
C5 C6 C7 119.5(3)
C8 C7 C6 120.7(3)
C7 C8 C3 122.1(4)
C10 C9 C6 120.2(4)
C9 C10 C11 121.1(3)
C10 C11 C12 120.2(4)
O2 C12 C11 117.0(3)
O2 C12 C5 122.2(3)
C11 C12 C5 120.8(3)
C14 C13 C18 122.7(3)
C14 C13 N1 118.7(3)
C18 C13 N1 118.6(3)
C15 C14 C13 118.0(3)
C15 C14 C22 120.5(3)
C13 C14 C22 121.5(3)
C14 C15 C16 120.8(3)
C17 C16 C15 119.7(3)
C16 C17 C18 121.7(3)
C17 C18 C13 117.0(3)
C17 C18 C19 121.3(3)
C13 C18 C19 121.7(3)
C20 C19 C18 111.7(3)
C20 C19 C21 109.8(3)
C18 C19 C21 112.6(3)
C14 C22 C23 112.5(3)
C14 C22 C24 111.4(3)
C23 C22 C24 111.0(3)
C2 N1 C13 114.7(3)
C2 N1 Pd1 122.7(2)
C13 N1 Pd1 122.5(2)
C4 O1 Pd1 128.9(2)
C1 Pd1 N1 91.58(13)
C1 Pd1 O1 177.64(13)
N1 Pd1 O1 90.13(10)
C1 Pd1 S1 90.25(11)
N1 Pd1 S1 178.10(8)
O1 Pd1 S1 88.02(7)
O3 S1 C26 108.0(3)
O3 S1 C25 106.7(2)
C26 S1 C25 102.1(2)
O3 S1 Pd1 115.43(13)
C26 S1 Pd1 108.33(18)
C25 S1 Pd1 115.31(16)

loop_
_geom_bond_atom_site_label_1
_geom_bond_atom_site_label_2
_geom_bond_distance
C1 Pd1 2.051(4)
C2 N1 1.311(4)
C2 C3 1.419(5)
C3 C4 1.415(5)
C3 C8 1.438(5)
C4 O1 1.300(4)
C4 C5 1.446(5)
C5 C12 1.419(5)
C5 C6 1.421(5)
C6 C9 1.413(5)
C6 C7 1.427(5)
C7 C8 1.346(5)
C9 C10 1.376(5)
C10 C11 1.378(6)
C11 C12 1.384(5)
C12 O2 1.350(4)
C13 C14 1.394(5)
C13 C18 1.399(5)
C13 N1 1.449(4)
C14 C15 1.391(5)
C14 C22 1.519(5)
C15 C16 1.392(5)
C16 C17 1.379(5)
C17 C18 1.397(5)
C18 C19 1.515(5)
C19 C20 1.497(6)
C19 C21 1.530(5)
C22 C23 1.519(5)
C22 C24 1.525(5)
C25 S1 1.770(4)
C26 S1 1.763(5)
N1 Pd1 2.051(3)
O1 Pd1 2.077(2)
O3 S1 1.464(3)
Pd1 S1 2.2276(10)
